data_1527753
loop_
_publ_author_name
'Maletta, H.'
'Robinson, R.A.'
'Lawson, A.C.'
'Burlet, P.'
'Brueck, E.'
'Jirman, L.'
'Sechovsky, V.'
'Divis, M.'
'Havela, L.'
'Andreev, A.V.'
'Buschow, K.H.J.'
'de Boer, F.R.'

_publ_section_title
;
 On the magnetic structure of U Ni Ga
;
_journal_name_full 'Journal of Magnetism and Magnetic Materials'
_journal_page_first 21
_journal_page_last 22
_journal_volume 104
_journal_year 1992
_chemical_formula_sum 'Ga Ni U'
_space_group_IT_number 189
_symmetry_space_group_name_Hall 'P -6 -2'
_symmetry_space_group_name_H-M 'P -6 2 m'
_cell_angle_alpha 90
_cell_angle_beta 90
_cell_angle_gamma 120
_cell_formula_units_Z 3
_cell_length_a 6.7012
_cell_length_b 6.7012
_cell_length_c 4.00878
_cell_volume 155.901
_citation_journal_id_ASTM JMMMDC
_cod_data_source_file Maletta_JMMMDC_1992_519.cif
_cod_data_source_block Ga1Ni1U1
_cod_original_cell_volume 155.9007
_cod_original_formula_sum 'Ga1 Ni1 U1'
_cod_database_code 1527753

loop_
_symmetry_equiv_pos_as_xyz
x,y,z
-x+y,-x,-z
-y,x-y,z
x,y,-z
-x+y,-x,z
-y,x-y,-z
y,x,z
x-y,-y,-z
-x,-x+y,z
y,x,-z
x-y,-y,z
-x,-x+y,-z

loop_
_atom_site_label
_atom_site_type_symbol
_atom_site_fract_x
_atom_site_fract_y
_atom_site_fract_z
_atom_site_occupancy
_atom_site_U_iso_or_equiv
U1 U 0.57754 0 0.5 1 0.0
Ga1 Ga 0.24041 0 0 1 0.0
Ni2 Ni 0.3333 0.6667 0 1 0.0
Ni1 Ni 0 0 0.5 1 0.0
